data_7222576
loop_
_publ_author_name
'Hirschle, C.'
'Rosstauscher, J.'
'Roehr, C.'
'Emmerling, F.'

_publ_section_title
;
 Rb- und Cs-Oxoantimonate(V) mit Kanalstrukturen: Synthesen,
 Kristallstrukturen und Schwingungsspektren
;
_journal_name_full
;
Zeitschrift fuer Naturforschung, Teil B. Anorganische Chemie, Organische 
Chemie (42,1987-)
;
_journal_page_first 169
_journal_page_last 178
_journal_volume 56
_journal_year 2001
_chemical_formula_sum 'Cs2 O11 Sb4'
_chemical_name_systematic 'Cs2 (Sb4 O11)'
_space_group_IT_number 12
_symmetry_space_group_name_Hall '-C 2y'
_symmetry_space_group_name_H-M 'C 1 2/m 1'
_cell_angle_alpha 90
_cell_angle_beta 96.276
_cell_angle_gamma 90
_cell_formula_units_Z 4
_cell_length_a 19.645
_cell_length_b 7.6278
_cell_length_c 7.3021
_cell_volume 1087.648
_citation_journal_id_ASTM ZNBSEN
_cod_data_source_file Hirschle_ZNBSEN_2001_11.cif
_cod_data_source_block Cs2O11Sb4
_cod_database_code 7222576

loop_
_symmetry_equiv_pos_as_xyz
x,y,z
-x,y,-z
-x,-y,-z
x,-y,z
x+1/2,y+1/2,z
-x+1/2,y+1/2,-z
-x+1/2,-y+1/2,-z
x+1/2,-y+1/2,z

loop_
_atom_site_label
_atom_site_type_symbol
_atom_site_fract_x
_atom_site_fract_y
_atom_site_fract_z
_atom_site_occupancy
_atom_site_U_iso_or_equiv
O1 O-2 0 0.169 0.5 1 0.0
Sb3 Sb+5 0.32592 0.24412 0.06008 1 0.0
O6 O-2 0.2384 0.2854 0.1642 1 0.0
O3 O-2 0.1666 0 0.0131 1 0.0
O4 O-2 0.3728 0.3015 0.3025 1 0.0
Sb2 Sb+5 0.07135 0 0.60074 1 0.0
Cs1 Cs+1 0.27583 0 0.49888 1 0.0
Sb1 Sb+5 0.07601 0 0.12032 1 0.0
Cs2 Cs+1 0.49559 0 0.24986 1 0.0
O5 O-2 0.3394 0 0.129 1 0.0
O2 O-2 0.0223 0 0.8461 1 0.0
O7 O-2 0.091 0.2512 0.0742 1 0.0
O8 O-2 0.1166 0 0.3722 1 0.0
